data_4020667
loop_
_publ_author_name
'Hajime Maeda'
'Ko-ichi Nishimura'
'Kazuhiko Mizuno'
'Minoru Yamaji'
'Juro Oshima'
'Seiji Tobita'

_publ_section_title
;
 Synthesis and Photochemical Properties of Stilbenophanes
 Tethered by Silyl Chains. Control of (2\p+2\p)
 Photocycloaddition, Cis-Trans Photoisomerization,
 and Photocyclization
;
_journal_name_full 'Journal of Organic Chemistry'
_journal_page_first 9693
_journal_page_last 9701
_journal_paper_doi 10.1021/jo050914+
_journal_volume 70
_journal_year 2005
_chemical_formula_moiety 'C56 H48 Si2 '
_chemical_formula_sum 'C56 H48 Si2'
_chemical_formula_weight 777.17
_space_group_IT_number 14
_symmetry_cell_setting monoclinic
_symmetry_space_group_name_Hall '-P 2yn'
_symmetry_space_group_name_H-M 'P 1 21/n 1'
_cell_angle_alpha 90
_cell_angle_beta 102.08(1)
_cell_angle_gamma 90
_cell_formula_units_Z 2
_cell_length_a 9.747(2)
_cell_length_b 14.336(4)
_cell_length_c 15.906(4)
_cell_measurement_temperature 296.1
_cell_volume 2173.4(9)
_exptl_crystal_density_diffrn 1.187
_cod_original_sg_symbol_H-M 'P 21/n'
_cod_original_formula_sum 'C56 H48 Si2 '
_cod_database_code 4020667

loop_
_symmetry_equiv_pos_as_xyz
x,y,z
-x,-y,-z
-x+1/2,y+1/2,-z+1/2
x+1/2,-y+1/2,z+1/2

loop_
_atom_site_label
_atom_site_type_symbol
_atom_site_fract_x
_atom_site_fract_y
_atom_site_fract_z
_atom_site_U_iso_or_equiv
_atom_site_adp_type
_atom_site_occupancy
_atom_site_symmetry_multiplicity
_atom_site_calc_flag
_atom_site_refinement_flags
_atom_site_disorder_assembly
_atom_site_disorder_group
Si(1) Si 0.2392(2) 0.3345(1) 0.2695(1) 0.0538(6) Uani 1.00 1 d . . .
C(17) C 0.0651(7) 0.3425(6) 0.1932(5) 0.057(2) Uani 1.00 1 d . . .
C(23) C 0.3600(8) 0.4262(5) 0.2428(5) 0.056(2) Uani 1.00 1 d . . .
C(13) C 0.4659(9) 0.2105(5) 0.3146(6) 0.062(3) Uani 1.00 1 d . . .
C(5) C 0.8943(8) 0.3765(6) 0.5469(5) 0.059(3) Uani 1.00 1 d . . .
C(18) C -0.0096(9) 0.2619(6) 0.1645(5) 0.072(3) Uani 1.00 1 d . . .
C(7) C 0.7262(8) 0.4997(6) 0.5402(5) 0.065(3) Uani 1.00 1 d . . .
C(14) C 0.5819(9) 0.2402(5) 0.2849(5) 0.065(3) Uani 1.00 1 d . . .
C(3) C 0.9577(8) 0.5231(6) 0.6179(5) 0.063(3) Uani 1.00 1 d . . .
C(2) C 0.8234(8) 0.5585(5) 0.5906(5) 0.056(2) Uani 1.00 1 d . . .
C(4) C 0.9905(8) 0.4352(6) 0.5973(5) 0.062(3) Uani 1.00 1 d . . .
C(1) C 0.7829(8) 0.6535(5) 0.6161(5) 0.064(3) Uani 1.00 1 d . . .
C(12) C 0.487(1) 0.1805(5) 0.3997(6) 0.076(3) Uani 1.00 1 d . . .
C(10) C 0.732(1) 0.2136(6) 0.4218(6) 0.074(3) Uani 1.00 1 d . . .
C(6) C 0.7598(8) 0.4115(6) 0.5191(5) 0.070(3) Uani 1.00 1 d . . .
C(16) C 0.3204(8) 0.2167(5) 0.2595(5) 0.068(3) Uani 1.00 1 d . . .
C(28) C 0.4761(9) 0.4550(6) 0.3035(6) 0.073(3) Uani 1.00 1 d . . .
C(15) C 0.7133(9) 0.2434(6) 0.3372(6) 0.072(3) Uani 1.00 1 d . . .
C(22) C 0.0002(9) 0.4259(6) 0.1669(6) 0.075(3) Uani 1.00 1 d . . .
C(20) C -0.2019(9) 0.3495(8) 0.0887(6) 0.097(4) Uani 1.00 1 d . . .
C(21) C -0.131(1) 0.4303(7) 0.1150(7) 0.094(4) Uani 1.00 1 d . . .
C(8) C 0.9398(9) 0.2818(7) 0.5298(5) 0.083(3) Uani 1.00 1 d . . .
C(9) C 0.875(1) 0.2151(7) 0.4791(6) 0.096(4) Uani 1.00 1 d . . .
C(24) C 0.348(1) 0.4616(6) 0.1605(6) 0.085(3) Uani 1.00 1 d . . .
C(27) C 0.577(1) 0.5123(6) 0.2825(7) 0.088(4) Uani 1.00 1 d . . .
C(11) C 0.618(1) 0.1820(6) 0.4514(6) 0.083(3) Uani 1.00 1 d . . .
C(19) C -0.143(1) 0.2659(7) 0.1132(6) 0.092(4) Uani 1.00 1 d . . .
C(26) C 0.564(1) 0.5447(7) 0.2010(9) 0.107(5) Uani 1.00 1 d . . .
C(25) C 0.446(1) 0.5191(7) 0.1400(8) 0.111(4) Uani 1.00 1 d . . .
H(1) H 0.8543(8) 0.6957(5) 0.6081(5) 0.075(3) Uiso 1.00 1 c . . .
H(2) H 0.6968(8) 0.6703(5) 0.5791(5) 0.075(3) Uiso 1.00 1 c . . .
H(3) H 1.0267(8) 0.5614(6) 0.6526(5) 0.076(3) Uiso 1.00 1 c . . .
H(4) H 1.0835(8) 0.4129(6) 0.6168(5) 0.076(3) Uiso 1.00 1 c . . .
H(5) H 0.6908(8) 0.3731(6) 0.4844(5) 0.080(3) Uiso 1.00 1 c . . .
H(6) H 0.6333(8) 0.5220(6) 0.5201(5) 0.076(3) Uiso 1.00 1 c . . .
H(7) H 1.0312(9) 0.2665(7) 0.5609(5) 0.097(4) Uiso 1.00 1 c . . .
H(8) H 0.928(1) 0.1597(7) 0.4778(6) 0.113(4) Uiso 1.00 1 c . . .
H(9) H 0.631(1) 0.1618(6) 0.5094(6) 0.100(4) Uiso 1.00 1 c . . .
H(10) H 0.409(1) 0.1585(5) 0.4208(6) 0.093(3) Uiso 1.00 1 c . . .
H(11) H 0.5696(9) 0.2594(5) 0.2266(5) 0.080(3) Uiso 1.00 1 c . . .
H(12) H 0.7915(9) 0.2651(6) 0.3158(6) 0.085(3) Uiso 1.00 1 c . . .
H(13) H 0.2638(8) 0.1699(5) 0.2776(5) 0.081(3) Uiso 1.00 1 c . . .
H(14) H 0.3245(8) 0.2064(5) 0.2011(5) 0.081(3) Uiso 1.00 1 c . . .
H(15) H 0.0321(9) 0.2032(6) 0.1818(5) 0.085(3) Uiso 1.00 1 c . . .
H(16) H -0.193(1) 0.2101(7) 0.0944(6) 0.105(4) Uiso 1.00 1 c . . .
H(17) H -0.2921(9) 0.3520(8) 0.0518(6) 0.111(4) Uiso 1.00 1 c . . .
H(18) H -0.175(1) 0.4887(7) 0.0984(7) 0.110(4) Uiso 1.00 1 c . . .
H(19) H 0.0493(9) 0.4820(6) 0.1852(6) 0.087(3) Uiso 1.00 1 c . . .
H(20) H 0.267(1) 0.4454(6) 0.1181(6) 0.100(4) Uiso 1.00 1 c . . .
H(21) H 0.435(1) 0.5424(7) 0.0831(8) 0.136(5) Uiso 1.00 1 c . . .
H(22) H 0.635(1) 0.5832(7) 0.1867(9) 0.135(5) Uiso 1.00 1 c . . .
H(23) H 0.656(1) 0.5299(6) 0.3254(7) 0.106(4) Uiso 1.00 1 c . . .
H(24) H 0.4860(9) 0.4340(6) 0.3611(6) 0.088(3) Uiso 1.00 1 c . . .

loop_
_atom_site_aniso_label
_atom_site_aniso_U_11
_atom_site_aniso_U_22
_atom_site_aniso_U_33
_atom_site_aniso_U_12
_atom_site_aniso_U_13
_atom_site_aniso_U_23
Si(1) 0.057(1) 0.044(1) 0.060(1) -0.006(1) 0.011(1) -0.004(1)
C(17) 0.042(4) 0.057(5) 0.066(5) -0.009(4) 0.001(4) 0.007(4)
C(23) 0.061(5) 0.047(4) 0.065(5) -0.006(4) 0.021(4) -0.011(4)
C(13) 0.062(6) 0.041(4) 0.078(6) 0.010(4) 0.005(5) -0.011(4)
C(5) 0.058(5) 0.072(5) 0.047(5) 0.019(4) 0.011(4) -0.005(4)
C(18) 0.073(6) 0.061(6) 0.079(6) -0.012(5) 0.010(5) 0.002(5)
C(7) 0.052(5) 0.073(6) 0.063(5) 0.020(4) -0.004(4) -0.012(5)
C(14) 0.075(6) 0.059(5) 0.065(6) 0.005(5) 0.023(5) -0.006(4)
C(3) 0.057(5) 0.065(5) 0.069(6) 0.003(4) 0.014(4) -0.003(4)
C(2) 0.067(5) 0.061(5) 0.046(5) 0.004(4) 0.020(4) 0.001(4)
C(4) 0.051(5) 0.083(6) 0.056(5) 0.015(4) 0.015(4) 0.003(5)
C(1) 0.068(5) 0.058(5) 0.063(5) 0.000(4) 0.007(4) 0.002(4)
C(12) 0.082(7) 0.057(6) 0.092(7) 0.021(5) 0.030(6) 0.016(5)
C(10) 0.074(6) 0.055(5) 0.084(7) 0.023(5) -0.003(6) -0.015(5)
C(6) 0.059(5) 0.076(6) 0.064(5) 0.012(5) -0.011(4) -0.023(4)
C(16) 0.076(6) 0.038(4) 0.090(6) -0.004(4) 0.016(5) -0.015(4)
C(28) 0.079(6) 0.061(5) 0.081(7) -0.014(5) 0.017(5) -0.014(5)
C(15) 0.074(6) 0.060(5) 0.079(6) 0.009(5) 0.012(5) -0.002(5)
C(22) 0.064(6) 0.067(6) 0.086(7) -0.001(5) -0.001(5) 0.003(5)
C(20) 0.064(6) 0.108(9) 0.106(8) -0.014(6) -0.012(5) 0.034(7)
C(21) 0.082(7) 0.070(7) 0.122(9) 0.006(6) 0.000(6) 0.025(6)
C(8) 0.072(6) 0.105(8) 0.066(6) 0.040(6) 0.001(5) -0.016(6)
C(9) 0.097(7) 0.090(7) 0.095(7) 0.048(6) 0.007(6) -0.030(6)
C(24) 0.092(7) 0.089(7) 0.071(6) -0.030(6) 0.011(5) 0.005(5)
C(27) 0.080(7) 0.064(6) 0.121(9) -0.028(5) 0.024(7) -0.015(6)
C(11) 0.097(7) 0.081(7) 0.072(6) 0.039(6) 0.019(6) 0.012(5)
C(19) 0.073(7) 0.089(8) 0.102(8) -0.039(6) -0.008(6) 0.013(6)
C(26) 0.114(9) 0.077(7) 0.15(1) -0.040(6) 0.066(9) 0.003(8)
C(25) 0.14(1) 0.093(8) 0.105(9) -0.037(7) 0.043(8) 0.018(7)

loop_
_geom_bond_atom_site_label_1
_geom_bond_atom_site_label_2
_geom_bond_distance
_geom_bond_publ_flag
_geom_bond_site_symmetry_1
_geom_bond_site_symmetry_2
Si(1) C(17) 1.871(6) yes . .
Si(1) C(23) 1.872(8) yes . .
Si(1) C(16) 1.886(7) yes . .
C(17) C(18) 1.39(1) yes . .
C(17) C(22) 1.38(1) yes . .
C(23) C(28) 1.39(1) yes . .
C(23) C(24) 1.39(1) yes . .
C(13) C(14) 1.38(1) yes . .
C(13) C(12) 1.39(1) yes . .
C(13) C(16) 1.51(1) yes . .
C(5) C(4) 1.38(1) yes . .
C(5) C(6) 1.39(1) yes . .
C(5) C(8) 1.47(1) yes . .
C(18) C(19) 1.38(1) yes . .
C(18) H(15) 0.95(1) no . .
C(7) C(2) 1.39(1) yes . .
C(7) C(6) 1.37(1) yes . .
C(7) H(6) 0.95(1) no . .
C(14) C(15) 1.37(1) yes . .
C(14) H(11) 0.95(1) no . .
C(3) C(2) 1.39(1) yes . .
C(3) C(4) 1.36(1) yes . .
C(3) H(3) 0.95(1) no . .
C(2) C(1) 1.50(1) yes . .
C(4) H(4) 0.95(1) no . .
C(1) H(1) 0.95(1) no . .
C(1) H(2) 0.95(1) no . .
C(12) C(11) 1.36(1) yes . .
C(12) H(10) 0.95(1) no . .
C(10) C(15) 1.39(1) yes . .
C(10) C(9) 1.50(1) yes . .
C(10) C(11) 1.37(2) yes . .
C(6) H(5) 0.95(1) no . .
C(16) H(13) 0.95(1) no . .
C(16) H(14) 0.95(1) no . .
C(28) C(27) 1.38(1) yes . .
C(28) H(24) 0.95(1) no . .
C(15) H(12) 0.95(1) no . .
C(22) C(21) 1.37(1) yes . .
C(22) H(19) 0.95(1) no . .
C(20) C(21) 1.37(1) yes . .
C(20) C(19) 1.35(1) yes . .
C(20) H(17) 0.95(1) no . .
C(21) H(18) 0.95(1) no . .
C(8) C(9) 1.32(1) yes . .
C(8) H(7) 0.95(1) no . .
C(9) H(8) 0.95(1) no . .
C(24) C(25) 1.35(2) yes . .
C(24) H(20) 0.95(1) no . .
C(27) C(26) 1.36(2) yes . .
C(27) H(23) 0.95(1) no . .
C(11) H(9) 0.95(1) no . .
C(19) H(16) 0.95(1) no . .
C(26) C(25) 1.39(2) yes . .
C(26) H(22) 0.95(2) no . .
C(25) H(21) 0.95(2) no . .

loop_
_cod_related_entry_id
_cod_related_entry_database
_cod_related_entry_code
1 ChemSpider 9782187
